data_7108464
loop_
_publ_author_name
'Jurgen Bauer'
'Holger Braunschweig'
'Krzysztof Radacki'

_publ_section_title
;
 Transmetallation between Metal-Only Lewis Pairs: a new rhodium alane
 complex
;
_journal_coden_Cambridge 0182
_journal_name_full Chem.Commun.
_journal_page_first 10407
_journal_paper_doi 10.1039/c2cc35248f
_journal_volume 48
_journal_year 2012
_chemical_formula_moiety 'C29 H53 N2 P Pd'
_chemical_formula_sum 'C29 H53 N2 P Pd'
_chemical_formula_weight 567.10
_chemical_name_common
;
?
;
_chemical_name_systematic
;
?
;
_space_group_IT_number 2
_symmetry_cell_setting triclinic
_symmetry_space_group_name_Hall '-P 1'
_symmetry_space_group_name_H-M 'P -1'
_atom_sites_solution_hydrogens geom
_atom_sites_solution_primary direct
_atom_sites_solution_secondary difmap
_audit_creation_method SHELXL-97
_cell_angle_alpha 93.263(2)
_cell_angle_beta 93.496(2)
_cell_angle_gamma 118.181(2)
_cell_formula_units_Z 2
_cell_length_a 9.3082(16)
_cell_length_b 9.6832(16)
_cell_length_c 18.648(3)
_cell_measurement_reflns_used 6128
_cell_measurement_temperature 174(2)
_cell_measurement_theta_max 28.370
_cell_measurement_theta_min 2.33
_cell_volume 1471.8(4)
_computing_cell_refinement 'Saint-NT v. 7.23'
_computing_data_collection 'Smart-NT v. 5.63'
_computing_data_reduction 'Saint-NT v. 7.23'
_computing_molecular_graphics 'XP in ShelxTL-97'
_computing_publication_material 'XP in ShelxTL-97'
_computing_structure_refinement 'SHELXL-97 (Sheldrick, 1997)'
_computing_structure_solution 'SHELXS-97 (Sheldrick, 1990)'
_diffrn_ambient_temperature 174(2)
_diffrn_measured_fraction_theta_full 0.991
_diffrn_measured_fraction_theta_max 0.989
_diffrn_measurement_method 'phi and omega scans'
_diffrn_radiation_monochromator
;'graphite''CCD area detector'
'phi and omega scans'_diffrn_measurement_device_type 'CCD area detector'
;
_diffrn_radiation_source 'sealed tube'
_diffrn_radiation_type MoK\a
_diffrn_radiation_wavelength 0.71073
_diffrn_reflns_av_R_equivalents 0.0330
_diffrn_reflns_av_sigmaI/netI 0.0353
_diffrn_reflns_limit_h_max 12
_diffrn_reflns_limit_h_min -11
_diffrn_reflns_limit_k_max 12
_diffrn_reflns_limit_k_min -12
_diffrn_reflns_limit_l_max 24
_diffrn_reflns_limit_l_min -24
_diffrn_reflns_number 21848
_diffrn_reflns_theta_full 26.00
_diffrn_reflns_theta_max 28.37
_diffrn_reflns_theta_min 1.10
_exptl_absorpt_coefficient_mu 0.703
_exptl_absorpt_correction_T_max 0.810
_exptl_absorpt_correction_T_min 0.496044
_exptl_absorpt_correction_type multi-scan
_exptl_absorpt_process_details 'SadAbs-2008/1 (Bruker, 2008)'
_exptl_crystal_colour yellow
_exptl_crystal_density_diffrn 1.280
_exptl_crystal_density_method 'not measured'
_exptl_crystal_description block
_exptl_crystal_F_000 604
_exptl_crystal_size_max 0.455
_exptl_crystal_size_mid 0.37
_exptl_crystal_size_min 0.3
_refine_diff_density_max 0.844
_refine_diff_density_min -0.451
_refine_diff_density_rms 0.083
_refine_ls_extinction_method none
_refine_ls_goodness_of_fit_ref 1.066
_refine_ls_hydrogen_treatment constr
_refine_ls_matrix_type full
_refine_ls_number_parameters 304
_refine_ls_number_reflns 7270
_refine_ls_number_restraints 0
_refine_ls_restrained_S_all 1.066
_refine_ls_R_factor_all 0.0339
_refine_ls_R_factor_gt 0.0293
_refine_ls_shift/su_max 0.002
_refine_ls_shift/su_mean 0.000
_refine_ls_structure_factor_coef Fsqd
_refine_ls_weighting_details 'calc w=1/[\s^2^(Fo^2^)+(0.0505P)^2^+0.2606P] where P=(Fo^2^+2Fc^2^)/3'
_refine_ls_weighting_scheme calc
_refine_ls_wR_factor_gt 0.0784
_refine_ls_wR_factor_ref 0.0854
_reflns_number_gt 6579
_reflns_number_total 7270
_reflns_threshold_expression >2sigma(I)
_cod_data_source_file c2cc35248f.txt
_cod_data_source_block global
_cod_depositor_comments
;
The following automatic conversions were performed:

'_symmetry_cell_setting' value 'Triclinic' changed to 'triclinic'
according to the built-in table from CIF Core dictionary named
'cif_core.dic' version 2.4.1 from 2010-06-29.

Automatic conversion script
Id: cif_fix_values 1715 2011-07-08 13:25:40Z adriana 
;
_cod_original_cell_volume 1471.7(4)
_cod_original_sg_symbol_H-M 'P-1 '
_cod_database_code 7108464

loop_
_symmetry_equiv_pos_as_xyz
'x, y, z'
'-x, -y, -z'

loop_
_atom_site_label
_atom_site_type_symbol
_atom_site_fract_x
_atom_site_fract_y
_atom_site_fract_z
_atom_site_U_iso_or_equiv
_atom_site_adp_type
_atom_site_occupancy
_atom_site_symmetry_multiplicity
_atom_site_calc_flag
_atom_site_refinement_flags
C1 C 0.7113(2) 0.4631(2) 0.60207(10) 0.0248(3) Uani 1 1 d .
C2 C 0.7165(3) 0.2776(2) 0.52415(10) 0.0331(4) Uani 1 1 d .
H2A H 0.7054 0.1818 0.5050 0.040 Uiso 1 1 calc R
C3 C 0.7693(3) 0.4095(2) 0.49098(11) 0.0342(4) Uani 1 1 d .
H3A H 0.8018 0.4228 0.4446 0.041 Uiso 1 1 calc R
C4 C 0.8189(2) 0.6885(2) 0.52427(10) 0.0307(4) Uani 1 1 d .
C5 C 0.8646(3) 0.7097(3) 0.44655(12) 0.0437(5) Uani 1 1 d .
H5A H 0.7699 0.6432 0.4136 0.066 Uiso 1 1 calc R
H5B H 0.9491 0.6814 0.4398 0.066 Uiso 1 1 calc R
H5C H 0.9033 0.8176 0.4375 0.066 Uiso 1 1 calc R
C6 C 0.6784(3) 0.7243(3) 0.53354(12) 0.0395(5) Uani 1 1 d .
H6A H 0.6492 0.7104 0.5821 0.059 Uiso 1 1 calc R
H6B H 0.5857 0.6541 0.5004 0.059 Uiso 1 1 calc R
H6C H 0.7116 0.8310 0.5239 0.059 Uiso 1 1 calc R
C7 C 0.9670(3) 0.7954(2) 0.57727(12) 0.0407(5) Uani 1 1 d .
H7A H 0.9360 0.7840 0.6256 0.061 Uiso 1 1 calc R
H7B H 1.0066 0.9028 0.5672 0.061 Uiso 1 1 calc R
H7C H 1.0518 0.7666 0.5724 0.061 Uiso 1 1 calc R
C8 C 0.6140(3) 0.1938(2) 0.64646(10) 0.0321(4) Uani 1 1 d .
C9 C 0.4410(3) 0.1637(3) 0.65663(13) 0.0436(5) Uani 1 1 d .
H9A H 0.4430 0.2616 0.6707 0.065 Uiso 1 1 calc R
H9B H 0.3985 0.0938 0.6935 0.065 Uiso 1 1 calc R
H9C H 0.3724 0.1168 0.6121 0.065 Uiso 1 1 calc R
C10 C 0.7247(3) 0.2608(2) 0.71706(11) 0.0386(5) Uani 1 1 d .
H10A H 0.7303 0.3591 0.7334 0.058 Uiso 1 1 calc R
H10B H 0.8326 0.2774 0.7094 0.058 Uiso 1 1 calc R
H10C H 0.6811 0.1880 0.7528 0.058 Uiso 1 1 calc R
C11 C 0.6123(3) 0.0409(2) 0.61942(12) 0.0458(6) Uani 1 1 d .
H11A H 0.5426 -0.0025 0.5750 0.069 Uiso 1 1 calc R
H11B H 0.5718 -0.0332 0.6549 0.069 Uiso 1 1 calc R
H11C H 0.7216 0.0623 0.6115 0.069 Uiso 1 1 calc R
C21 C 0.8173(2) 0.8702(2) 0.83395(10) 0.0259(3) Uani 1 1 d .
H21A H 0.9081 0.8494 0.8477 0.031 Uiso 1 1 calc R
C22 C 0.7958(3) 0.9540(2) 0.90119(11) 0.0340(4) Uani 1 1 d .
H22A H 0.7073 0.9781 0.8903 0.041 Uiso 1 1 calc R
H22B H 0.7662 0.8845 0.9395 0.041 Uiso 1 1 calc R
C23 C 0.9525(3) 1.1059(3) 0.92693(12) 0.0436(5) Uani 1 1 d .
H23A H 0.9335 1.1586 0.9682 0.052 Uiso 1 1 calc R
H23B H 1.0384 1.0810 0.9421 0.052 Uiso 1 1 calc R
C24 C 1.0075(3) 1.2154(2) 0.86739(13) 0.0435(5) Uani 1 1 d .
H24A H 0.9269 1.2497 0.8560 0.052 Uiso 1 1 calc R
H24B H 1.1106 1.3079 0.8842 0.052 Uiso 1 1 calc R
C25 C 1.0285(3) 1.1351(2) 0.80010(12) 0.0397(5) Uani 1 1 d .
H25A H 1.1192 1.1137 0.8099 0.048 Uiso 1 1 calc R
H25B H 1.0551 1.2053 0.7621 0.048 Uiso 1 1 calc R
C26 C 0.8741(2) 0.9810(2) 0.77416(10) 0.0323(4) Uani 1 1 d .
H26A H 0.8958 0.9292 0.7334 0.039 Uiso 1 1 calc R
H26B H 0.7872 1.0039 0.7579 0.039 Uiso 1 1 calc R
C31 C 0.4647(2) 0.7175(2) 0.79010(9) 0.0256(3) Uani 1 1 d .
H31A H 0.5088 0.8254 0.7766 0.031 Uiso 1 1 calc R
C32 C 0.3373(2) 0.6128(3) 0.72766(10) 0.0329(4) Uani 1 1 d .
H32A H 0.3913 0.6214 0.6840 0.039 Uiso 1 1 calc R
H32B H 0.2884 0.5039 0.7384 0.039 Uiso 1 1 calc R
C33 C 0.2027(3) 0.6592(3) 0.71493(12) 0.0405(5) Uani 1 1 d .
H33A H 0.2495 0.7636 0.6985 0.049 Uiso 1 1 calc R
H33B H 0.1208 0.5862 0.6774 0.049 Uiso 1 1 calc R
C34 C 0.1213(3) 0.6582(3) 0.78339(13) 0.0446(5) Uani 1 1 d .
H34A H 0.0423 0.6955 0.7745 0.054 Uiso 1 1 calc R
H34B H 0.0629 0.5513 0.7966 0.054 Uiso 1 1 calc R
C35 C 0.2471(3) 0.7621(3) 0.84506(13) 0.0443(5) Uani 1 1 d .
H35A H 0.1931 0.7549 0.8886 0.053 Uiso 1 1 calc R
H35B H 0.2974 0.8707 0.8339 0.053 Uiso 1 1 calc R
C36 C 0.3789(2) 0.7135(2) 0.85809(10) 0.0328(4) Uani 1 1 d .
H36A H 0.3297 0.6078 0.8732 0.039 Uiso 1 1 calc R
H36B H 0.4592 0.7839 0.8968 0.039 Uiso 1 1 calc R
C41 C 0.6109(2) 0.5561(2) 0.87475(9) 0.0262(3) Uani 1 1 d .
H41A H 0.5792 0.6026 0.9147 0.031 Uiso 1 1 calc R
C42 C 0.4730(2) 0.3879(2) 0.85247(10) 0.0308(4) Uani 1 1 d .
H42A H 0.3718 0.3909 0.8404 0.037 Uiso 1 1 calc R
H42B H 0.4987 0.3457 0.8096 0.037 Uiso 1 1 calc R
C43 C 0.4481(3) 0.2786(2) 0.91201(12) 0.0369(4) Uani 1 1 d .
H43A H 0.4122 0.3147 0.9534 0.044 Uiso 1 1 calc R
H43B H 0.3633 0.1731 0.8947 0.044 Uiso 1 1 calc R
C44 C 0.6059(3) 0.2751(3) 0.93476(12) 0.0399(5) Uani 1 1 d .
H44A H 0.5889 0.2092 0.9741 0.048 Uiso 1 1 calc R
H44B H 0.6368 0.2301 0.8946 0.048 Uiso 1 1 calc R
C45 C 0.7421(3) 0.4401(3) 0.95875(12) 0.0413(5) Uani 1 1 d .
H45A H 0.8430 0.4365 0.9709 0.050 Uiso 1 1 calc R
H45B H 0.7153 0.4806 1.0018 0.050 Uiso 1 1 calc R
C46 C 0.7683(2) 0.5515(2) 0.89997(11) 0.0335(4) Uani 1 1 d .
H46A H 0.8074 0.5178 0.8590 0.040 Uiso 1 1 calc R
H46B H 0.8518 0.6568 0.9184 0.040 Uiso 1 1 calc R
N1 N 0.76619(19) 0.52208(18) 0.53874(8) 0.0262(3) Uani 1 1 d .
N2 N 0.68161(19) 0.31000(18) 0.59211(8) 0.0267(3) Uani 1 1 d .
P1 P 0.64248(5) 0.67680(5) 0.79699(2) 0.02221(10) Uani 1 1 d .
Pd1 Pd 0.680714(16) 0.573021(15) 0.694707(7) 0.02516(6) Uani 1 1 d .

loop_
_atom_site_aniso_label
_atom_site_aniso_U_11
_atom_site_aniso_U_22
_atom_site_aniso_U_33
_atom_site_aniso_U_23
_atom_site_aniso_U_13
_atom_site_aniso_U_12
C1 0.0255(8) 0.0245(8) 0.0252(8) 0.0008(7) 0.0011(6) 0.0128(7)
C2 0.0420(11) 0.0312(10) 0.0295(9) -0.0040(7) 0.0039(8) 0.0209(9)
C3 0.0417(11) 0.0368(10) 0.0286(9) -0.0012(8) 0.0077(8) 0.0223(9)
C4 0.0355(10) 0.0282(9) 0.0312(9) 0.0076(7) 0.0072(8) 0.0166(8)
C5 0.0574(14) 0.0430(12) 0.0359(11) 0.0134(9) 0.0149(10) 0.0261(11)
C6 0.0457(12) 0.0390(11) 0.0448(12) 0.0119(9) 0.0096(9) 0.0277(10)
C7 0.0403(12) 0.0317(10) 0.0436(12) 0.0040(9) 0.0034(9) 0.0119(9)
C8 0.0409(11) 0.0256(9) 0.0299(9) 0.0041(7) -0.0007(8) 0.0162(8)
C9 0.0386(11) 0.0396(12) 0.0467(13) 0.0143(10) 0.0066(9) 0.0126(10)
C10 0.0551(13) 0.0330(10) 0.0320(10) 0.0006(8) -0.0072(9) 0.0262(10)
C11 0.0691(16) 0.0271(10) 0.0409(12) 0.0000(9) -0.0034(11) 0.0240(11)
C21 0.0239(8) 0.0244(8) 0.0270(9) 0.0035(7) 0.0007(6) 0.0096(7)
C22 0.0351(10) 0.0294(10) 0.0288(9) -0.0021(7) 0.0014(8) 0.0090(8)
C23 0.0429(12) 0.0352(11) 0.0359(11) -0.0059(9) -0.0030(9) 0.0066(10)
C24 0.0374(11) 0.0254(10) 0.0529(13) -0.0013(9) -0.0037(10) 0.0044(9)
C25 0.0310(10) 0.0313(10) 0.0445(12) 0.0091(9) 0.0013(8) 0.0046(8)
C26 0.0333(10) 0.0278(9) 0.0292(9) 0.0051(7) 0.0014(7) 0.0091(8)
C31 0.0252(8) 0.0282(9) 0.0251(8) 0.0033(7) 0.0036(6) 0.0138(7)
C32 0.0285(9) 0.0431(11) 0.0270(9) 0.0010(8) 0.0011(7) 0.0175(9)
C33 0.0307(10) 0.0594(14) 0.0347(11) 0.0092(10) 0.0007(8) 0.0242(10)
C34 0.0310(10) 0.0633(15) 0.0469(12) 0.0076(11) 0.0068(9) 0.0280(11)
C35 0.0421(12) 0.0562(14) 0.0438(12) 0.0006(10) 0.0119(9) 0.0307(11)
C36 0.0310(9) 0.0405(11) 0.0267(9) 0.0004(8) 0.0065(7) 0.0167(9)
C41 0.0280(9) 0.0261(9) 0.0231(8) 0.0050(7) 0.0042(6) 0.0114(7)
C42 0.0308(9) 0.0275(9) 0.0302(9) 0.0061(7) 0.0035(7) 0.0102(8)
C43 0.0406(11) 0.0286(10) 0.0376(11) 0.0106(8) 0.0085(8) 0.0120(9)
C44 0.0546(13) 0.0371(11) 0.0345(10) 0.0139(9) 0.0082(9) 0.0257(10)
C45 0.0451(12) 0.0457(12) 0.0349(11) 0.0130(9) -0.0012(9) 0.0228(10)
C46 0.0300(9) 0.0352(10) 0.0321(10) 0.0100(8) 0.0005(7) 0.0126(8)
N1 0.0290(8) 0.0267(8) 0.0260(7) 0.0026(6) 0.0045(6) 0.0157(6)
N2 0.0313(8) 0.0250(7) 0.0250(7) -0.0007(6) -0.0008(6) 0.0151(6)
P1 0.0236(2) 0.0221(2) 0.0204(2) 0.00265(16) 0.00302(16) 0.01039(18)
Pd1 0.03030(9) 0.02460(9) 0.02248(8) 0.00197(5) 0.00472(5) 0.01446(6)

loop_
_atom_type_symbol
_atom_type_description
_atom_type_scat_dispersion_real
_atom_type_scat_dispersion_imag
_atom_type_scat_source
C C 0.0033 0.0016 'International Tables Vol C Tables 4.2.6.8 and 6.1.1.4'
H H 0.0000 0.0000 'International Tables Vol C Tables 4.2.6.8 and 6.1.1.4'
N N 0.0061 0.0033 'International Tables Vol C Tables 4.2.6.8 and 6.1.1.4'
P P 0.1023 0.0942 'International Tables Vol C Tables 4.2.6.8 and 6.1.1.4'
Pd Pd -0.9988 1.0072 'International Tables Vol C Tables 4.2.6.8 and 6.1.1.4'

loop_
_geom_angle_atom_site_label_1
_geom_angle_atom_site_label_2
_geom_angle_atom_site_label_3
_geom_angle
N1 C1 N2 103.75(15)
N1 C1 Pd1 129.80(13)
N2 C1 Pd1 126.44(13)
C3 C2 N2 107.30(17)
C3 C2 H2A 126.4
N2 C2 H2A 126.4
C2 C3 N1 106.95(17)
C2 C3 H3A 126.5
N1 C3 H3A 126.5
N1 C4 C6 109.25(16)
N1 C4 C7 108.09(16)
C6 C4 C7 110.91(18)
N1 C4 C5 108.99(16)
C6 C4 C5 109.36(17)
C7 C4 C5 110.19(18)
C4 C5 H5A 109.5
C4 C5 H5B 109.5
H5A C5 H5B 109.5
C4 C5 H5C 109.5
H5A C5 H5C 109.5
H5B C5 H5C 109.5
C4 C6 H6A 109.5
C4 C6 H6B 109.5
H6A C6 H6B 109.5
C4 C6 H6C 109.5
H6A C6 H6C 109.5
H6B C6 H6C 109.5
C4 C7 H7A 109.5
C4 C7 H7B 109.5
H7A C7 H7B 109.5
C4 C7 H7C 109.5
H7A C7 H7C 109.5
H7B C7 H7C 109.5
N2 C8 C9 108.68(16)
N2 C8 C10 108.73(16)
C9 C8 C10 111.03(19)
N2 C8 C11 109.21(17)
C9 C8 C11 110.34(19)
C10 C8 C11 108.81(17)
C8 C9 H9A 109.5
C8 C9 H9B 109.5
H9A C9 H9B 109.5
C8 C9 H9C 109.5
H9A C9 H9C 109.5
H9B C9 H9C 109.5
C8 C10 H10A 109.5
C8 C10 H10B 109.5
H10A C10 H10B 109.5
C8 C10 H10C 109.5
H10A C10 H10C 109.5
H10B C10 H10C 109.5
C8 C11 H11A 109.5
C8 C11 H11B 109.5
H11A C11 H11B 109.5
C8 C11 H11C 109.5
H11A C11 H11C 109.5
H11B C11 H11C 109.5
C22 C21 C26 110.31(16)
C22 C21 P1 117.82(13)
C26 C21 P1 109.97(13)
C22 C21 H21A 106.0
C26 C21 H21A 106.0
P1 C21 H21A 106.0
C23 C22 C21 111.37(17)
C23 C22 H22A 109.4
C21 C22 H22A 109.4
C23 C22 H22B 109.4
C21 C22 H22B 109.4
H22A C22 H22B 108.0
C24 C23 C22 111.11(18)
C24 C23 H23A 109.4
C22 C23 H23A 109.4
C24 C23 H23B 109.4
C22 C23 H23B 109.4
H23A C23 H23B 108.0
C25 C24 C23 111.43(19)
C25 C24 H24A 109.3
C23 C24 H24A 109.3
C25 C24 H24B 109.3
C23 C24 H24B 109.3
H24A C24 H24B 108.0
C24 C25 C26 112.00(18)
C24 C25 H25A 109.2
C26 C25 H25A 109.2
C24 C25 H25B 109.2
C26 C25 H25B 109.2
H25A C25 H25B 107.9
C25 C26 C21 111.78(16)
C25 C26 H26A 109.3
C21 C26 H26A 109.3
C25 C26 H26B 109.3
C21 C26 H26B 109.3
H26A C26 H26B 107.9
C36 C31 C32 109.60(15)
C36 C31 P1 118.18(13)
C32 C31 P1 111.08(13)
C36 C31 H31A 105.7
C32 C31 H31A 105.7
P1 C31 H31A 105.7
C33 C32 C31 111.76(17)
C33 C32 H32A 109.3
C31 C32 H32A 109.3
C33 C32 H32B 109.3
C31 C32 H32B 109.3
H32A C32 H32B 107.9
C34 C33 C32 111.46(17)
C34 C33 H33A 109.3
C32 C33 H33A 109.3
C34 C33 H33B 109.3
C32 C33 H33B 109.3
H33A C33 H33B 108.0
C35 C34 C33 110.97(19)
C35 C34 H34A 109.4
C33 C34 H34A 109.4
C35 C34 H34B 109.4
C33 C34 H34B 109.4
H34A C34 H34B 108.0
C34 C35 C36 111.24(19)
C34 C35 H35A 109.4
C36 C35 H35A 109.4
C34 C35 H35B 109.4
C36 C35 H35B 109.4
H35A C35 H35B 108.0
C35 C36 C31 111.61(17)
C35 C36 H36A 109.3
C31 C36 H36A 109.3
C35 C36 H36B 109.3
C31 C36 H36B 109.3
H36A C36 H36B 108.0
C46 C41 C42 109.55(16)
C46 C41 P1 110.91(13)
C42 C41 P1 109.53(12)
C46 C41 H41A 108.9
C42 C41 H41A 108.9
P1 C41 H41A 108.9
C43 C42 C41 112.50(16)
C43 C42 H42A 109.1
C41 C42 H42A 109.1
C43 C42 H42B 109.1
C41 C42 H42B 109.1
H42A C42 H42B 107.8
C44 C43 C42 110.94(17)
C44 C43 H43A 109.5
C42 C43 H43A 109.5
C44 C43 H43B 109.5
C42 C43 H43B 109.5
H43A C43 H43B 108.0
C45 C44 C43 110.25(18)
C45 C44 H44A 109.6
C43 C44 H44A 109.6
C45 C44 H44B 109.6
C43 C44 H44B 109.6
H44A C44 H44B 108.1
C44 C45 C46 111.84(17)
C44 C45 H45A 109.2
C46 C45 H45A 109.2
C44 C45 H45B 109.2
C46 C45 H45B 109.2
H45A C45 H45B 107.9
C45 C46 C41 112.26(17)
C45 C46 H46A 109.2
C41 C46 H46A 109.2
C45 C46 H46B 109.2
C41 C46 H46B 109.2
H46A C46 H46B 107.9
C1 N1 C3 111.34(15)
C1 N1 C4 123.73(15)
C3 N1 C4 124.92(16)
C1 N2 C2 110.66(15)
C1 N2 C8 124.14(15)
C2 N2 C8 125.15(16)
C21 P1 C41 102.47(8)
C21 P1 C31 103.30(8)
C41 P1 C31 105.22(8)
C21 P1 Pd1 114.80(6)
C41 P1 Pd1 114.86(6)
C31 P1 Pd1 114.70(6)
C1 Pd1 P1 176.47(5)

loop_
_geom_bond_atom_site_label_1
_geom_bond_atom_site_label_2
_geom_bond_distance
C1 N1 1.363(2)
C1 N2 1.372(2)
C1 Pd1 2.0823(18)
C2 C3 1.338(3)
C2 N2 1.383(2)
C2 H2A 0.9300
C3 N1 1.380(2)
C3 H3A 0.9300
C4 N1 1.493(2)
C4 C6 1.519(3)
C4 C7 1.523(3)
C4 C5 1.533(3)
C5 H5A 0.9600
C5 H5B 0.9600
C5 H5C 0.9600
C6 H6A 0.9600
C6 H6B 0.9600
C6 H6C 0.9600
C7 H7A 0.9600
C7 H7B 0.9600
C7 H7C 0.9600
C8 N2 1.492(2)
C8 C9 1.521(3)
C8 C10 1.524(3)
C8 C11 1.530(3)
C9 H9A 0.9600
C9 H9B 0.9600
C9 H9C 0.9600
C10 H10A 0.9600
C10 H10B 0.9600
C10 H10C 0.9600
C11 H11A 0.9600
C11 H11B 0.9600
C11 H11C 0.9600
C21 C22 1.529(3)
C21 C26 1.532(3)
C21 P1 1.8623(18)
C21 H21A 0.9800
C22 C23 1.527(3)
C22 H22A 0.9700
C22 H22B 0.9700
C23 C24 1.520(3)
C23 H23A 0.9700
C23 H23B 0.9700
C24 C25 1.510(3)
C24 H24A 0.9700
C24 H24B 0.9700
C25 C26 1.528(3)
C25 H25A 0.9700
C25 H25B 0.9700
C26 H26A 0.9700
C26 H26B 0.9700
C31 C36 1.532(2)
C31 C32 1.534(3)
C31 P1 1.8725(18)
C31 H31A 0.9800
C32 C33 1.528(3)
C32 H32A 0.9700
C32 H32B 0.9700
C33 C34 1.522(3)
C33 H33A 0.9700
C33 H33B 0.9700
C34 C35 1.516(3)
C34 H34A 0.9700
C34 H34B 0.9700
C35 C36 1.519(3)
C35 H35A 0.9700
C35 H35B 0.9700
C36 H36A 0.9700
C36 H36B 0.9700
C41 C46 1.532(3)
C41 C42 1.535(3)
C41 P1 1.8644(18)
C41 H41A 0.9800
C42 C43 1.529(3)
C42 H42A 0.9700
C42 H42B 0.9700
C43 C44 1.521(3)
C43 H43A 0.9700
C43 H43B 0.9700
C44 C45 1.516(3)
C44 H44A 0.9700
C44 H44B 0.9700
C45 C46 1.531(3)
C45 H45A 0.9700
C45 H45B 0.9700
C46 H46A 0.9700
C46 H46B 0.9700
P1 Pd1 2.2308(5)

loop_
_geom_torsion_atom_site_label_1
_geom_torsion_atom_site_label_2
_geom_torsion_atom_site_label_3
_geom_torsion_atom_site_label_4
_geom_torsion
N2 C2 C3 N1 -0.1(2)
C26 C21 C22 C23 -55.7(2)
P1 C21 C22 C23 176.95(15)
C21 C22 C23 C24 56.6(3)
C22 C23 C24 C25 -55.5(3)
C23 C24 C25 C26 54.4(3)
C24 C25 C26 C21 -54.2(2)
C22 C21 C26 C25 54.3(2)
P1 C21 C26 C25 -174.09(15)
C36 C31 C32 C33 55.1(2)
P1 C31 C32 C33 -172.49(14)
C31 C32 C33 C34 -55.2(3)
C32 C33 C34 C35 54.9(3)
C33 C34 C35 C36 -55.9(3)
C34 C35 C36 C31 57.2(3)
C32 C31 C36 C35 -56.1(2)
P1 C31 C36 C35 175.25(15)
C46 C41 C42 C43 54.1(2)
P1 C41 C42 C43 176.00(14)
C41 C42 C43 C44 -56.7(2)
C42 C43 C44 C45 56.5(2)
C43 C44 C45 C46 -56.3(2)
C44 C45 C46 C41 55.6(3)
C42 C41 C46 C45 -53.2(2)
P1 C41 C46 C45 -174.26(15)
N2 C1 N1 C3 0.5(2)
Pd1 C1 N1 C3 179.45(13)
N2 C1 N1 C4 -178.44(16)
Pd1 C1 N1 C4 0.6(3)
C2 C3 N1 C1 -0.2(2)
C2 C3 N1 C4 178.64(17)
C6 C4 N1 C1 -57.8(2)
C7 C4 N1 C1 63.0(2)
C5 C4 N1 C1 -177.26(18)
C6 C4 N1 C3 123.4(2)
C7 C4 N1 C3 -115.8(2)
C5 C4 N1 C3 4.0(3)
N1 C1 N2 C2 -0.5(2)
Pd1 C1 N2 C2 -179.55(13)
N1 C1 N2 C8 -178.06(16)
Pd1 C1 N2 C8 2.9(3)
C3 C2 N2 C1 0.4(2)
C3 C2 N2 C8 177.90(18)
C9 C8 N2 C1 64.7(2)
C10 C8 N2 C1 -56.3(2)
C11 C8 N2 C1 -174.92(18)
C9 C8 N2 C2 -112.5(2)
C10 C8 N2 C2 126.5(2)
C11 C8 N2 C2 7.9(3)
C22 C21 P1 C41 -58.81(16)
C26 C21 P1 C41 173.63(14)
C22 C21 P1 C31 50.37(16)
C26 C21 P1 C31 -77.18(15)
C22 C21 P1 Pd1 175.98(12)
C26 C21 P1 Pd1 48.43(15)
C46 C41 P1 C21 -56.75(15)
C42 C41 P1 C21 -177.80(13)
C46 C41 P1 C31 -164.47(13)
C42 C41 P1 C31 74.49(14)
C46 C41 P1 Pd1 68.41(14)
C42 C41 P1 Pd1 -52.63(14)
C36 C31 P1 C21 -82.46(15)
C32 C31 P1 C21 149.63(13)
C36 C31 P1 C41 24.65(16)
C32 C31 P1 C41 -103.26(14)
C36 C31 P1 Pd1 151.86(13)
C32 C31 P1 Pd1 23.95(15)
